data_4083531
loop_
_publ_author_name
'Breunig, Jens Michael'
'Lehmann, Felix'
'Bolte, Michael'
'Lerner, Hans-Wolfram'
'Wagner, Matthias'

_publ_section_title
;
 Synthesis and Reactivity ofo-Phosphane Oxide Substituted
 Aryl(hydro)borates and Aryl(hydro)boranes
;
_journal_issue 12
_journal_name_full Organometallics
_journal_page_first 3163
_journal_paper_doi 10.1021/om500385h
_journal_volume 33
_journal_year 2014
_chemical_formula_moiety 'C28 H50 B2 Li2 O2 P2, C6 H6'
_chemical_formula_sum 'C34 H56 B2 Li2 O2 P2'
_chemical_formula_weight 594.23
_chemical_name_systematic ?
_space_group_IT_number 14
_symmetry_cell_setting monoclinic
_symmetry_space_group_name_Hall '-P 2ybc'
_symmetry_space_group_name_H-M 'P 1 21/c 1'
_atom_sites_solution_hydrogens geom
_atom_sites_solution_primary direct
_atom_sites_solution_secondary difmap
_audit_creation_method SHELXL-97
_cell_angle_alpha 90.00
_cell_angle_beta 105.119(5)
_cell_angle_gamma 90.00
_cell_formula_units_Z 2
_cell_length_a 8.1751(5)
_cell_length_b 14.6574(9)
_cell_length_c 15.4393(9)
_cell_measurement_reflns_used 23868
_cell_measurement_temperature 173(2)
_cell_measurement_theta_max 26.13
_cell_measurement_theta_min 3.23
_cell_volume 1785.99(19)
_computing_cell_refinement 'X-Area (Stoe & Cie, 2001)'
_computing_data_collection 'X-Area (Stoe & Cie, 2001)'
_computing_data_reduction 'X-Area (Stoe & Cie, 2001)'
_computing_molecular_graphics 'XP in SHELXTL-Plus (Sheldrick, 2008)'
_computing_publication_material 'SHELXL-97 (Sheldrick, 1997)'
_computing_structure_refinement 'SHELXL-97 (Sheldrick, 1997)'
_computing_structure_solution 'SHELXS-97 (Sheldrick, 1990)'
_diffrn_ambient_temperature 173(2)
_diffrn_measured_fraction_theta_full 0.996
_diffrn_measured_fraction_theta_max 0.993
_diffrn_measurement_device_type 'STOE IPDS II two-circle-diffractometer'
_diffrn_measurement_method \w
_diffrn_radiation_monochromator 'mirror optics'
_diffrn_radiation_source 'Genix 3D I\mS microfocus X-ray source'
_diffrn_radiation_type MoK\a
_diffrn_radiation_wavelength 0.71073
_diffrn_reflns_av_R_equivalents 0.0795
_diffrn_reflns_av_sigmaI/netI 0.0392
_diffrn_reflns_limit_h_max 8
_diffrn_reflns_limit_h_min -9
_diffrn_reflns_limit_k_max 17
_diffrn_reflns_limit_k_min -17
_diffrn_reflns_limit_l_max 18
_diffrn_reflns_limit_l_min -18
_diffrn_reflns_number 19463
_diffrn_reflns_theta_full 25.00
_diffrn_reflns_theta_max 25.61
_diffrn_reflns_theta_min 3.51
_diffrn_standards_number 0
_exptl_absorpt_coefficient_mu 0.149
_exptl_absorpt_correction_T_max 0.9766
_exptl_absorpt_correction_T_min 0.9307
_exptl_absorpt_correction_type multi-scan
_exptl_absorpt_process_details 'X-Area (Stoe & Cie, 2001)'
_exptl_crystal_colour colourless
_exptl_crystal_density_diffrn 1.105
_exptl_crystal_density_method 'not measured'
_exptl_crystal_description rod
_exptl_crystal_F_000 644
_exptl_crystal_size_max 0.49
_exptl_crystal_size_mid 0.23
_exptl_crystal_size_min 0.16
_refine_diff_density_max 0.409
_refine_diff_density_min -0.245
_refine_diff_density_rms 0.044
_refine_ls_extinction_method none
_refine_ls_goodness_of_fit_ref 1.063
_refine_ls_hydrogen_treatment mixed
_refine_ls_matrix_type full
_refine_ls_number_parameters 202
_refine_ls_number_reflns 3345
_refine_ls_number_restraints 0
_refine_ls_restrained_S_all 1.063
_refine_ls_R_factor_all 0.0450
_refine_ls_R_factor_gt 0.0408
_refine_ls_shift/su_max 0.001
_refine_ls_shift/su_mean 0.000
_refine_ls_structure_factor_coef Fsqd
_refine_ls_weighting_details 'calc w=1/[\s^2^(Fo^2^)+(0.0415P)^2^+1.0102P] where P=(Fo^2^+2Fc^2^)/3'
_refine_ls_weighting_scheme calc
_refine_ls_wR_factor_gt 0.1038
_refine_ls_wR_factor_ref 0.1064
_reflns_number_gt 3081
_reflns_number_total 3345
_reflns_threshold_expression >2sigma(I)
_cod_data_source_file om500385h_si_002.cif
_cod_data_source_block wa1462
_cod_depositor_comments
;
The following automatic conversions were performed:

'_symmetry_cell_setting' value 'Monoclinic' changed to 'monoclinic'
according to
/usr/data/users/saulius/crontab/automatic-downloads/rss-feeds/ACS/lib/dictionaries/cif_core.dic
dictionary named 'cif_core.dic' version 2.4.2 from 2011-04-26.

Automatic conversion script
Id: cif_fix_values 2281 2013-09-26 08:29:07Z andrius 

 Adding full bibliography for 4083529--4083544.cif.
;
_cod_original_sg_symbol_H-M P21/c
_cod_database_code 4083531

loop_
_symmetry_equiv_pos_as_xyz
'x, y, z'
'-x, y+1/2, -z+1/2'
'-x, -y, -z'
'x, -y-1/2, z-1/2'

loop_
_atom_site_label
_atom_site_type_symbol
_atom_site_fract_x
_atom_site_fract_y
_atom_site_fract_z
_atom_site_U_iso_or_equiv
_atom_site_adp_type
_atom_site_occupancy
_atom_site_symmetry_multiplicity
_atom_site_calc_flag
_atom_site_refinement_flags
Li1 Li 0.3959(4) 0.4855(2) 0.42721(19) 0.0338(7) Uani 1 1 d .
P1 P 0.62188(5) 0.31467(2) 0.49535(2) 0.01845(13) Uani 1 1 d .
B1 B 0.2596(3) 0.37920(14) 0.33250(13) 0.0320(4) Uani 1 1 d .
H1A H 0.221(3) 0.4034(13) 0.3958(13) 0.033(5) Uiso 1 1 d .
H1B H 0.357(3) 0.4313(14) 0.3190(14) 0.040(5) Uiso 1 1 d .
H1C H 0.141(3) 0.3813(15) 0.2736(15) 0.048(6) Uiso 1 1 d .
O1 O 0.55299(14) 0.40988(7) 0.50174(7) 0.0251(3) Uani 1 1 d .
C1 C 0.6326(2) 0.25942(12) 0.60529(10) 0.0312(4) Uani 1 1 d .
C2 C 0.4533(3) 0.2295(2) 0.60328(15) 0.0612(7) Uani 1 1 d .
H2A H 0.4146 0.1839 0.5560 0.092 Uiso 1 1 calc R
H2B H 0.3775 0.2825 0.5912 0.092 Uiso 1 1 calc R
H2C H 0.4523 0.2030 0.6614 0.092 Uiso 1 1 calc R
C3 C 0.6884(3) 0.33071(14) 0.68006(11) 0.0430(5) Uani 1 1 d .
H3A H 0.8038 0.3510 0.6828 0.064 Uiso 1 1 calc R
H3B H 0.6856 0.3035 0.7377 0.064 Uiso 1 1 calc R
H3C H 0.6112 0.3831 0.6674 0.064 Uiso 1 1 calc R
C4 C 0.7563(4) 0.17824(15) 0.62874(14) 0.0568(7) Uani 1 1 d .
H4A H 0.7238 0.1313 0.5822 0.085 Uiso 1 1 calc R
H4B H 0.7520 0.1525 0.6867 0.085 Uiso 1 1 calc R
H4C H 0.8717 0.1992 0.6322 0.085 Uiso 1 1 calc R
C5 C 0.8275(2) 0.33031(11) 0.46778(10) 0.0240(3) Uani 1 1 d .
C6 C 0.7860(2) 0.39249(13) 0.38410(12) 0.0338(4) Uani 1 1 d .
H6A H 0.7326 0.4488 0.3975 0.051 Uiso 1 1 calc R
H6B H 0.7083 0.3607 0.3341 0.051 Uiso 1 1 calc R
H6C H 0.8908 0.4075 0.3676 0.051 Uiso 1 1 calc R
C7 C 0.9537(2) 0.38025(12) 0.54456(12) 0.0325(4) Uani 1 1 d .
H7A H 0.9014 0.4362 0.5595 0.049 Uiso 1 1 calc R
H7B H 1.0558 0.3958 0.5257 0.049 Uiso 1 1 calc R
H7C H 0.9844 0.3405 0.5974 0.049 Uiso 1 1 calc R
C8 C 0.9110(2) 0.24296(13) 0.44505(13) 0.0359(4) Uani 1 1 d .
H8A H 0.8314 0.2107 0.3962 0.054 Uiso 1 1 calc R
H8B H 0.9418 0.2036 0.4981 0.054 Uiso 1 1 calc R
H8C H 1.0131 0.2589 0.4263 0.054 Uiso 1 1 calc R
C11 C 0.3376(2) 0.27677(11) 0.34585(10) 0.0240(3) Uani 1 1 d .
C12 C 0.48689(19) 0.24513(10) 0.40747(10) 0.0216(3) Uani 1 1 d .
C13 C 0.5392(2) 0.15379(11) 0.40566(11) 0.0284(4) Uani 1 1 d .
H13 H 0.6407 0.1343 0.4472 0.034 Uiso 1 1 calc R
C14 C 0.4461(2) 0.09163(12) 0.34464(12) 0.0353(4) Uani 1 1 d .
H14 H 0.4834 0.0303 0.3439 0.042 Uiso 1 1 calc R
C15 C 0.2984(2) 0.12028(13) 0.28516(12) 0.0365(4) Uani 1 1 d .
H15 H 0.2319 0.0785 0.2434 0.044 Uiso 1 1 calc R
C16 C 0.2476(2) 0.21014(12) 0.28658(11) 0.0321(4) Uani 1 1 d .
H16 H 0.1453 0.2281 0.2449 0.038 Uiso 1 1 calc R
C21 C 1.1300(3) 0.03227(14) 0.56959(16) 0.0466(5) Uani 1 1 d .
H21 H 1.2195 0.0546 0.6172 0.056 Uiso 1 1 calc R
C22 C 1.1395(3) 0.03965(15) 0.48183(16) 0.0496(5) Uani 1 1 d .
H22 H 1.2362 0.0670 0.4693 0.059 Uiso 1 1 calc R
C23 C 1.0101(3) 0.00779(13) 0.41243(15) 0.0465(5) Uani 1 1 d .
H23 H 1.0174 0.0134 0.3522 0.056 Uiso 1 1 calc R

loop_
_atom_site_aniso_label
_atom_site_aniso_U_11
_atom_site_aniso_U_22
_atom_site_aniso_U_33
_atom_site_aniso_U_23
_atom_site_aniso_U_13
_atom_site_aniso_U_12
Li1 0.0365(16) 0.0283(14) 0.0303(14) -0.0070(11) -0.0023(12) 0.0087(12)
P1 0.0208(2) 0.0179(2) 0.0155(2) -0.00190(13) 0.00269(14) 0.00233(14)
B1 0.0285(10) 0.0317(10) 0.0288(9) -0.0039(8) -0.0050(8) 0.0023(8)
O1 0.0281(6) 0.0220(5) 0.0222(5) -0.0052(4) 0.0012(4) 0.0065(4)
C1 0.0473(11) 0.0282(8) 0.0193(7) 0.0004(6) 0.0108(7) 0.0023(7)
C2 0.0683(16) 0.0863(18) 0.0386(11) -0.0052(11) 0.0312(11) -0.0268(14)
C3 0.0629(13) 0.0470(11) 0.0175(8) -0.0041(7) 0.0075(8) 0.0041(10)
C4 0.100(2) 0.0406(11) 0.0305(10) 0.0131(8) 0.0191(11) 0.0249(12)
C5 0.0214(8) 0.0247(8) 0.0249(8) -0.0033(6) 0.0043(6) -0.0003(6)
C6 0.0343(9) 0.0404(10) 0.0275(8) 0.0045(7) 0.0094(7) -0.0052(8)
C7 0.0257(9) 0.0336(9) 0.0331(9) -0.0046(7) -0.0011(7) -0.0034(7)
C8 0.0303(9) 0.0352(10) 0.0446(10) -0.0085(8) 0.0141(8) 0.0031(7)
C11 0.0228(8) 0.0304(8) 0.0198(7) -0.0035(6) 0.0071(6) -0.0042(6)
C12 0.0229(8) 0.0226(7) 0.0205(7) -0.0038(6) 0.0080(6) -0.0039(6)
C13 0.0310(9) 0.0254(8) 0.0288(8) -0.0044(6) 0.0080(7) -0.0015(7)
C14 0.0432(11) 0.0247(8) 0.0397(10) -0.0102(7) 0.0141(8) -0.0049(7)
C15 0.0396(10) 0.0350(9) 0.0346(9) -0.0151(8) 0.0090(8) -0.0134(8)
C16 0.0288(9) 0.0385(10) 0.0267(8) -0.0073(7) 0.0035(7) -0.0072(7)
C21 0.0445(12) 0.0355(10) 0.0601(13) -0.0076(9) 0.0143(10) 0.0075(9)
C22 0.0483(13) 0.0384(11) 0.0705(15) -0.0080(10) 0.0307(11) -0.0012(9)
C23 0.0572(13) 0.0332(10) 0.0544(12) -0.0018(9) 0.0242(10) 0.0084(9)

loop_
_atom_type_symbol
_atom_type_description
_atom_type_scat_dispersion_real
_atom_type_scat_dispersion_imag
_atom_type_scat_source
C C 0.0033 0.0016 'International Tables Vol C Tables 4.2.6.8 and 6.1.1.4'
H H 0.0000 0.0000 'International Tables Vol C Tables 4.2.6.8 and 6.1.1.4'
B B 0.0013 0.0007 'International Tables Vol C Tables 4.2.6.8 and 6.1.1.4'
Li Li -0.0003 0.0001 'International Tables Vol C Tables 4.2.6.8 and 6.1.1.4'
O O 0.0106 0.0060 'International Tables Vol C Tables 4.2.6.8 and 6.1.1.4'
P P 0.1023 0.0942 'International Tables Vol C Tables 4.2.6.8 and 6.1.1.4'

loop_
_geom_angle_atom_site_label_1
_geom_angle_atom_site_label_2
_geom_angle_atom_site_label_3
_geom_angle
_geom_angle_site_symmetry_1
_geom_angle_site_symmetry_3
O1 Li1 O1 96.52(13) . 3_666
O1 Li1 B1 97.86(14) . .
O1 Li1 B1 163.14(18) 3_666 .
O1 Li1 Li1 48.55(10) . 3_666
O1 Li1 Li1 47.97(10) 3_666 3_666
B1 Li1 Li1 145.5(2) . 3_666
O1 Li1 H1A 97.9(6) . .
O1 Li1 H1A 137.2(6) 3_666 .
B1 Li1 H1A 31.2(6) . .
Li1 Li1 H1A 131.0(7) 3_666 .
O1 Li1 H1B 103.8(7) . .
O1 Li1 H1B 149.8(7) 3_666 .
B1 Li1 H1B 31.3(7) . .
Li1 Li1 H1B 146.1(7) 3_666 .
H1A Li1 H1B 61.9(9) . .
O1 P1 C12 113.58(7) . .
O1 P1 C5 105.99(7) . .
C12 P1 C5 107.93(7) . .
O1 P1 C1 105.71(7) . .
C12 P1 C1 108.12(8) . .
C5 P1 C1 115.69(8) . .
C11 B1 Li1 116.81(13) . .
C11 B1 H1A 111.1(10) . .
Li1 B1 H1A 55.2(10) . .
C11 B1 H1B 111.5(11) . .
Li1 B1 H1B 53.7(10) . .
H1A B1 H1B 107.4(14) . .
C11 B1 H1C 110.5(11) . .
Li1 B1 H1C 132.7(11) . .
H1A B1 H1C 107.5(15) . .
H1B B1 H1C 108.7(15) . .
P1 O1 Li1 135.94(11) . .
P1 O1 Li1 139.73(11) . 3_666
Li1 O1 Li1 83.48(14) . 3_666
C2 C1 C3 107.85(16) . .
C2 C1 C4 110.60(19) . .
C3 C1 C4 107.49(16) . .
C2 C1 P1 106.89(13) . .
C3 C1 P1 108.88(12) . .
C4 C1 P1 114.93(13) . .
C1 C2 H2A 109.5 . .
C1 C2 H2B 109.5 . .
H2A C2 H2B 109.5 . .
C1 C2 H2C 109.5 . .
H2A C2 H2C 109.5 . .
H2B C2 H2C 109.5 . .
C1 C3 H3A 109.5 . .
C1 C3 H3B 109.5 . .
H3A C3 H3B 109.5 . .
C1 C3 H3C 109.5 . .
H3A C3 H3C 109.5 . .
H3B C3 H3C 109.5 . .
C1 C4 H4A 109.5 . .
C1 C4 H4B 109.5 . .
H4A C4 H4B 109.5 . .
C1 C4 H4C 109.5 . .
H4A C4 H4C 109.5 . .
H4B C4 H4C 109.5 . .
C8 C5 C7 108.90(14) . .
C8 C5 C6 108.34(14) . .
C7 C5 C6 108.69(14) . .
C8 C5 P1 115.72(12) . .
C7 C5 P1 110.38(11) . .
C6 C5 P1 104.53(11) . .
C5 C6 H6A 109.5 . .
C5 C6 H6B 109.5 . .
H6A C6 H6B 109.5 . .
C5 C6 H6C 109.5 . .
H6A C6 H6C 109.5 . .
H6B C6 H6C 109.5 . .
C5 C7 H7A 109.5 . .
C5 C7 H7B 109.5 . .
H7A C7 H7B 109.5 . .
C5 C7 H7C 109.5 . .
H7A C7 H7C 109.5 . .
H7B C7 H7C 109.5 . .
C5 C8 H8A 109.5 . .
C5 C8 H8B 109.5 . .
H8A C8 H8B 109.5 . .
C5 C8 H8C 109.5 . .
H8A C8 H8C 109.5 . .
H8B C8 H8C 109.5 . .
C16 C11 C12 115.00(15) . .
C16 C11 B1 115.95(14) . .
C12 C11 B1 129.03(14) . .
C13 C12 C11 120.76(14) . .
C13 C12 P1 114.75(12) . .
C11 C12 P1 124.47(12) . .
C14 C13 C12 121.48(16) . .
C14 C13 H13 119.3 . .
C12 C13 H13 119.3 . .
C15 C14 C13 118.88(16) . .
C15 C14 H14 120.6 . .
C13 C14 H14 120.6 . .
C14 C15 C16 119.62(16) . .
C14 C15 H15 120.2 . .
C16 C15 H15 120.2 . .
C15 C16 C11 124.24(17) . .
C15 C16 H16 117.9 . .
C11 C16 H16 117.9 . .
C23 C21 C22 119.5(2) 3_756 .
C23 C21 H21 120.2 3_756 .
C22 C21 H21 120.2 . .
C23 C22 C21 120.6(2) . .
C23 C22 H22 119.7 . .
C21 C22 H22 119.7 . .
C22 C23 C21 119.9(2) . 3_756
C22 C23 H23 120.1 . .
C21 C23 H23 120.1 3_756 .

loop_
_geom_bond_atom_site_label_1
_geom_bond_atom_site_label_2
_geom_bond_distance
_geom_bond_site_symmetry_2
Li1 O1 1.852(3) .
Li1 O1 1.869(3) 3_666
Li1 B1 2.226(3) .
Li1 Li1 2.477(6) 3_666
Li1 H1A 1.83(2) .
Li1 H1B 1.80(2) .
P1 O1 1.5177(11) .
P1 C12 1.8212(15) .
P1 C5 1.8524(16) .
P1 C1 1.8619(16) .
B1 C11 1.623(3) .
B1 H1A 1.16(2) .
B1 H1B 1.16(2) .
B1 H1C 1.15(2) .
O1 Li1 1.869(3) 3_666
C1 C2 1.523(3) .
C1 C3 1.536(2) .
C1 C4 1.542(3) .
C2 H2A 0.9800 .
C2 H2B 0.9800 .
C2 H2C 0.9800 .
C3 H3A 0.9800 .
C3 H3B 0.9800 .
C3 H3C 0.9800 .
C4 H4A 0.9800 .
C4 H4B 0.9800 .
C4 H4C 0.9800 .
C5 C8 1.534(2) .
C5 C7 1.539(2) .
C5 C6 1.545(2) .
C6 H6A 0.9800 .
C6 H6B 0.9800 .
C6 H6C 0.9800 .
C7 H7A 0.9800 .
C7 H7B 0.9800 .
C7 H7C 0.9800 .
C8 H8A 0.9800 .
C8 H8B 0.9800 .
C8 H8C 0.9800 .
C11 C16 1.408(2) .
C11 C12 1.415(2) .
C12 C13 1.408(2) .
C13 C14 1.387(2) .
C13 H13 0.9500 .
C14 C15 1.378(3) .
C14 H14 0.9500 .
C15 C16 1.383(3) .
C15 H15 0.9500 .
C16 H16 0.9500 .
C21 C23 1.379(3) 3_756
C21 C22 1.381(3) .
C21 H21 0.9500 .
C22 C23 1.376(3) .
C22 H22 0.9500 .
C23 C21 1.379(3) 3_756
C23 H23 0.9500 .

loop_
_geom_torsion_atom_site_label_1
_geom_torsion_atom_site_label_2
_geom_torsion_atom_site_label_3
_geom_torsion_atom_site_label_4
_geom_torsion
_geom_torsion_site_symmetry_1
_geom_torsion_site_symmetry_4
O1 Li1 B1 C11 -5.7(2) . .
O1 Li1 B1 C11 -154.0(6) 3_666 .
Li1 Li1 B1 C11 -17.5(5) 3_666 .
C12 P1 O1 Li1 -18.9(2) . .
C5 P1 O1 Li1 99.39(19) . .
C1 P1 O1 Li1 -137.31(19) . .
C12 P1 O1 Li1 175.83(19) . 3_666
C5 P1 O1 Li1 -65.8(2) . 3_666
C1 P1 O1 Li1 57.5(2) . 3_666
O1 Li1 O1 P1 -170.46(13) 3_666 .
B1 Li1 O1 P1 18.4(2) . .
Li1 Li1 O1 P1 -170.45(13) 3_666 .
O1 Li1 O1 Li1 0.0 3_666 3_666
B1 Li1 O1 Li1 -171.2(2) . 3_666
O1 P1 C1 C2 78.45(15) . .
C12 P1 C1 C2 -43.50(16) . .
C5 P1 C1 C2 -164.63(14) . .
O1 P1 C1 C3 -37.81(15) . .
C12 P1 C1 C3 -159.76(13) . .
C5 P1 C1 C3 79.11(15) . .
O1 P1 C1 C4 -158.42(15) . .
C12 P1 C1 C4 79.63(17) . .
C5 P1 C1 C4 -41.50(18) . .
O1 P1 C5 C8 -171.95(12) . .
C12 P1 C5 C8 -49.94(14) . .
C1 P1 C5 C8 71.29(14) . .
O1 P1 C5 C7 63.82(12) . .
C12 P1 C5 C7 -174.18(11) . .
C1 P1 C5 C7 -52.95(14) . .
O1 P1 C5 C6 -52.89(12) . .
C12 P1 C5 C6 69.12(12) . .
C1 P1 C5 C6 -169.66(11) . .
Li1 B1 C11 C16 178.64(15) . .
Li1 B1 C11 C12 -3.2(3) . .
C16 C11 C12 C13 1.7(2) . .
B1 C11 C12 C13 -176.47(16) . .
C16 C11 C12 P1 -176.68(12) . .
B1 C11 C12 P1 5.2(2) . .
O1 P1 C12 C13 -174.15(11) . .
C5 P1 C12 C13 68.65(13) . .
C1 P1 C12 C13 -57.18(14) . .
O1 P1 C12 C11 4.29(15) . .
C5 P1 C12 C11 -112.91(13) . .
C1 P1 C12 C11 121.26(13) . .
C11 C12 C13 C14 -0.8(2) . .
P1 C12 C13 C14 177.67(13) . .
C12 C13 C14 C15 -0.5(3) . .
C13 C14 C15 C16 0.9(3) . .
C14 C15 C16 C11 0.0(3) . .
C12 C11 C16 C15 -1.3(2) . .
B1 C11 C16 C15 177.09(17) . .
C23 C21 C22 C23 0.3(3) 3_756 .
C21 C22 C23 C21 -0.3(3) . 3_756
